data_2209081
loop_
_publ_author_name
'Beobide, Garikoitz'
'Castillo, Oscar'
'Garc\'ia-Couceiro, Urko'
'Garc\'ia-Ter\'an, Juan P.'
'Luque, Antonio'

_publ_section_title
;
 Bis(2,2'-bipyridine-\k^2^<i>N</i>,<i>N</i>')(nitrato-\k<i>O</i>)copper(II)
 hexafluorophosphate
;
_journal_coeditor_code BI2008
_journal_issue 6
_journal_name_full 'Acta Crystallographica Section E'
_journal_page_first m1353
_journal_page_last m1355
_journal_paper_doi 10.1107/S1600536806018083
_journal_volume 62
_journal_year 2006
_chemical_formula_iupac '[Cu (N O3) (C10 H8 N2)2] P F6'
_chemical_formula_moiety 'C20 H16 Cu N5 O3 +, F6 P -'
_chemical_formula_sum 'C20 H16 Cu F6 N5 O3 P'
_chemical_formula_weight 582.89
_chemical_name_systematic
;
Bis(bipyridine-\k^2^N,N')nitratocopper(II) hexafluorophosphate
;
_space_group_IT_number 2
_symmetry_cell_setting triclinic
_symmetry_space_group_name_Hall '-P 1'
_symmetry_space_group_name_H-M 'P -1'
_atom_sites_solution_hydrogens geom
_atom_sites_solution_primary direct
_atom_sites_solution_secondary difmap
_audit_creation_method SHELXL-97
_cell_angle_alpha 111.27(2)
_cell_angle_beta 99.160(10)
_cell_angle_gamma 98.52(2)
_cell_formula_units_Z 2
_cell_length_a 7.4490(10)
_cell_length_b 11.329(2)
_cell_length_c 14.564(2)
_cell_measurement_reflns_used 9454
_cell_measurement_temperature 293(2)
_cell_measurement_theta_max 28.00
_cell_measurement_theta_min 3.39
_cell_volume 1102.0(4)
_computing_cell_refinement 'CrysAlis CCD'
_computing_data_collection 'CrysAlis CCD (Oxford Diffraction, 2003)'
_computing_data_reduction 'CrysAlis RED (Oxford Diffraction, 2003)'
_computing_molecular_graphics 'ORTEP-3 (Farrugia, 1997)'
_computing_publication_material 'WinGX (Farrugia, 1999)'
_computing_structure_refinement 'SHELXL97 (Sheldrick, 1997)'
_computing_structure_solution 'SIR92 (Altomare <i>et al.</i>,  1993)'
_diffrn_ambient_temperature 293(2)
_diffrn_measured_fraction_theta_full 0.997
_diffrn_measured_fraction_theta_max 0.997
_diffrn_measurement_device_type 'Oxford Diffraction Xcalibur CCD'
_diffrn_measurement_method \w
_diffrn_radiation_monochromator graphite
_diffrn_radiation_source 'fine-focus sealed tube'
_diffrn_radiation_type MoK\a
_diffrn_radiation_wavelength 0.71073
_diffrn_reflns_av_R_equivalents 0.0402
_diffrn_reflns_av_sigmaI/netI 0.1198
_diffrn_reflns_limit_h_max 8
_diffrn_reflns_limit_h_min -8
_diffrn_reflns_limit_k_max 13
_diffrn_reflns_limit_k_min -12
_diffrn_reflns_limit_l_max 16
_diffrn_reflns_limit_l_min -17
_diffrn_reflns_number 7697
_diffrn_reflns_theta_full 25.03
_diffrn_reflns_theta_max 25.03
_diffrn_reflns_theta_min 3.39
_diffrn_standards_number 0
_exptl_absorpt_coefficient_mu 1.149
_exptl_absorpt_correction_type none
_exptl_crystal_colour blue
_exptl_crystal_density_diffrn 1.756
_exptl_crystal_density_meas 1.750(10)
_exptl_crystal_density_method 'flotation in a mixture of carbon tetrachloride and bromoform'
_exptl_crystal_description prism
_exptl_crystal_F_000 586
_exptl_crystal_size_max 0.30
_exptl_crystal_size_mid 0.20
_exptl_crystal_size_min 0.20
_refine_diff_density_max 0.337
_refine_diff_density_min -0.317
_refine_ls_extinction_method none
_refine_ls_goodness_of_fit_ref 0.736
_refine_ls_hydrogen_treatment constr
_refine_ls_matrix_type full
_refine_ls_number_parameters 325
_refine_ls_number_reflns 3894
_refine_ls_number_restraints 0
_refine_ls_restrained_S_all 0.736
_refine_ls_R_factor_all 0.0913
_refine_ls_R_factor_gt 0.0397
_refine_ls_shift/su_max 0.000
_refine_ls_shift/su_mean 0.000
_refine_ls_structure_factor_coef Fsqd
_refine_ls_weighting_details 'calc w=1/[\s^2^(Fo^2^)+(0.0217P)^2^] where P=(Fo^2^+2Fc^2^)/3'
_refine_ls_weighting_scheme calc
_refine_ls_wR_factor_gt 0.0617
_refine_ls_wR_factor_ref 0.0705
_reflns_number_gt 1939
_reflns_number_total 3894
_reflns_threshold_expression I>2\s(I)
_cod_data_source_file bi2008.cif
_cod_data_source_block I
_cod_depositor_comments
;
The following automatic conversions were performed:
'_geom_bond_publ_flag' value 'Y' changed to 'y' according to
'/home/saulius/struct/CIF-dictionaries/cif_core.dic' dictionary named
'cif_core.dic' version 2.4.1 from 2010-06-29 (5
times).

'_geom_bond_publ_flag' value 'N' changed to 'n' according to
'/home/saulius/struct/CIF-dictionaries/cif_core.dic' dictionary named
'cif_core.dic' version 2.4.1 from 2010-06-29 (52
times).

'_geom_angle_publ_flag' value 'Y' changed to 'y' according to
'/home/saulius/struct/CIF-dictionaries/cif_core.dic' dictionary named
'cif_core.dic' version 2.4.1 from 2010-06-29 (10
times).

'_geom_angle_publ_flag' value 'N' changed to 'n' according to
'/home/saulius/struct/CIF-dictionaries/cif_core.dic' dictionary named
'cif_core.dic' version 2.4.1 from 2010-06-29 (92 times).

Automatic conversion script
Id: cif_fix_enum 1527 2010-12-29 10:47:43Z saulius 

The following automatic conversions were performed:

'_geom_bond_publ_flag' value 'Y' changed to 'y' according to
/home/saulius/struct/CIF-dictionaries/cif_core.dic dictionary named
'cif_core.dic' version 2.4.1 from 2010-06-29 (5
times).

'_geom_bond_publ_flag' value 'N' changed to 'n' according to
/home/saulius/struct/CIF-dictionaries/cif_core.dic dictionary named
'cif_core.dic' version 2.4.1 from 2010-06-29 (52
times).

'_geom_angle_publ_flag' value 'Y' changed to 'y' according
to /home/saulius/struct/CIF-dictionaries/cif_core.dic dictionary
named 'cif_core.dic' version 2.4.1 from 2010-06-29 (10
times).

'_geom_angle_publ_flag' value 'N' changed to 'n' according
to /home/saulius/struct/CIF-dictionaries/cif_core.dic dictionary
named 'cif_core.dic' version 2.4.1 from 2010-06-29 (92 times).

Automatic conversion script
Id: cif_fix_values 1715 2011-07-08 13:25:40Z adriana 
;
_cod_original_cell_volume 1102.0(3)
_cod_database_code 2209081
_cod_database_fobs_code 2209081

loop_
_symmetry_equiv_pos_as_xyz
'x, y, z'
'-x, -y, -z'

loop_
_atom_site_type_symbol
_atom_site_label
_atom_site_fract_x
_atom_site_fract_y
_atom_site_fract_z
_atom_site_U_iso_or_equiv
_atom_site_adp_type
_atom_site_calc_flag
_atom_site_refinement_flags
_atom_site_occupancy
Cu Cu1 -0.02925(7) 0.35229(4) 0.71969(3) 0.04549(17) Uani d . 1
N N11 0.0529(4) 0.5280(3) 0.8296(2) 0.0403(8) Uani d . 1
C C12 0.0069(5) 0.6334(4) 0.8218(3) 0.0519(11) Uani d . 1
H H12 -0.0663 0.6254 0.7609 0.062 Uiso calc R 1
C C13 0.0632(6) 0.7537(4) 0.9000(3) 0.0584(12) Uani d . 1
H H13 0.0304 0.8261 0.8922 0.070 Uiso calc R 1
C C14 0.1685(6) 0.7643(4) 0.9894(3) 0.0593(12) Uani d . 1
H H14 0.2099 0.8449 1.0433 0.071 Uiso calc R 1
C C15 0.2130(5) 0.6565(4) 0.9996(3) 0.0520(11) Uani d . 1
H H15 0.2832 0.6630 1.0607 0.062 Uiso calc R 1
C C16 0.1535(5) 0.5376(4) 0.9185(3) 0.0395(10) Uani d . 1
C C17 0.1918(5) 0.4144(4) 0.9203(3) 0.0386(10) Uani d . 1
N N18 0.1138(4) 0.3084(3) 0.8345(2) 0.0401(8) Uani d . 1
C C19 0.1441(5) 0.1950(4) 0.8319(3) 0.0541(11) Uani d . 1
H H19 0.0926 0.1217 0.7724 0.065 Uiso calc R 1
C C110 0.2481(6) 0.1793(5) 0.9127(4) 0.0616(13) Uani d . 1
H H110 0.2651 0.0978 0.9081 0.074 Uiso calc R 1
C C111 0.3249(6) 0.2878(5) 0.9995(4) 0.0623(13) Uani d . 1
H H111 0.3958 0.2813 1.0553 0.075 Uiso calc R 1
C C112 0.2966(5) 0.4061(4) 1.0036(3) 0.0534(11) Uani d . 1
H H112 0.3479 0.4804 1.0624 0.064 Uiso calc R 1
N N21 -0.1220(4) 0.1797(3) 0.6063(2) 0.0361(8) Uani d . 1
C C22 -0.2269(5) 0.0757(4) 0.6085(3) 0.0460(11) Uani d . 1
H H22 -0.2516 0.0796 0.6700 0.055 Uiso calc R 1
C C23 -0.3004(5) -0.0372(4) 0.5243(3) 0.0495(11) Uani d . 1
H H23 -0.3672 -0.1100 0.5292 0.059 Uiso calc R 1
C C24 -0.2733(5) -0.0402(4) 0.4333(3) 0.0533(11) Uani d . 1
H H24 -0.3260 -0.1141 0.3744 0.064 Uiso calc R 1
C C25 -0.1674(5) 0.0671(4) 0.4295(3) 0.0434(10) Uani d . 1
H H25 -0.1484 0.0663 0.3677 0.052 Uiso calc R 1
C C26 -0.0896(5) 0.1757(3) 0.5168(3) 0.0336(9) Uani d . 1
C C27 0.0337(5) 0.2922(3) 0.5213(3) 0.0334(9) Uani d . 1
N N28 0.0777(4) 0.3922(3) 0.6120(2) 0.0359(8) Uani d . 1
C C29 0.1961(5) 0.5012(4) 0.6236(3) 0.0465(10) Uani d . 1
H H29 0.2289 0.5705 0.6865 0.056 Uiso calc R 1
C C210 0.2702(5) 0.5144(4) 0.5469(3) 0.0490(11) Uani d . 1
H H210 0.3491 0.5919 0.5569 0.059 Uiso calc R 1
C C211 0.2261(5) 0.4120(4) 0.4555(3) 0.0492(11) Uani d . 1
H H211 0.2770 0.4181 0.4027 0.059 Uiso calc R 1
C C212 0.1064(5) 0.2996(4) 0.4419(3) 0.0439(10) Uani d . 1
H H212 0.0746 0.2291 0.3797 0.053 Uiso calc R 1
N N1 -0.4096(6) 0.3623(3) 0.7161(3) 0.0562(10) Uani d . 1
O O1 -0.2863(4) 0.3329(3) 0.76766(19) 0.0653(9) Uani d . 1
O O2 -0.3723(5) 0.3850(3) 0.6454(3) 0.1046(13) Uani d . 1
O O3 -0.5565(5) 0.3685(3) 0.7409(3) 0.1016(13) Uani d . 1
P P1 0.5670(2) 0.87295(11) 0.77532(9) 0.0613(4) Uani d . 1
F F1 0.3534(4) 0.8318(3) 0.7660(2) 0.1332(12) Uani d . 1
F F2 0.5255(4) 0.8221(2) 0.65682(16) 0.0926(9) Uani d . 1
F F3 0.7804(4) 0.9140(3) 0.7794(2) 0.1284(12) Uani d . 1
F F4 0.6112(6) 0.9222(2) 0.89169(17) 0.1473(15) Uani d . 1
F F5 0.5463(4) 1.0116(2) 0.78152(18) 0.0944(9) Uani d . 1
F F6 0.5899(4) 0.7335(2) 0.76672(19) 0.1167(11) Uani d . 1

loop_
_atom_site_aniso_label
_atom_site_aniso_U_11
_atom_site_aniso_U_22
_atom_site_aniso_U_33
_atom_site_aniso_U_12
_atom_site_aniso_U_13
_atom_site_aniso_U_23
Cu1 0.0606(4) 0.0420(3) 0.0330(3) 0.0109(2) 0.0131(3) 0.0131(3)
N11 0.053(2) 0.037(2) 0.0296(19) 0.0097(17) 0.0120(17) 0.0102(17)
C12 0.063(3) 0.048(3) 0.039(3) 0.011(2) 0.010(2) 0.013(2)
C13 0.070(3) 0.043(3) 0.058(3) 0.010(2) 0.023(3) 0.012(3)
C14 0.060(3) 0.043(3) 0.054(3) -0.007(2) 0.015(3) 0.001(3)
C15 0.045(3) 0.064(3) 0.032(2) -0.002(2) 0.003(2) 0.010(2)
C16 0.034(2) 0.050(3) 0.032(2) 0.002(2) 0.013(2) 0.014(2)
C17 0.031(2) 0.056(3) 0.034(2) 0.007(2) 0.015(2) 0.021(2)
N18 0.043(2) 0.047(2) 0.036(2) 0.0158(17) 0.0152(17) 0.0175(18)
C19 0.062(3) 0.059(3) 0.043(3) 0.019(2) 0.018(2) 0.018(2)
C110 0.066(3) 0.074(4) 0.070(3) 0.031(3) 0.024(3) 0.048(3)
C111 0.047(3) 0.100(4) 0.066(3) 0.024(3) 0.016(3) 0.058(3)
C112 0.047(3) 0.072(3) 0.042(3) 0.007(2) 0.008(2) 0.026(3)
N21 0.041(2) 0.0325(19) 0.0352(19) 0.0071(15) 0.0115(16) 0.0137(16)
C22 0.052(3) 0.050(3) 0.049(3) 0.015(2) 0.020(2) 0.029(2)
C23 0.042(3) 0.040(3) 0.063(3) 0.006(2) 0.013(2) 0.018(3)
C24 0.048(3) 0.046(3) 0.054(3) 0.005(2) 0.005(2) 0.011(2)
C25 0.047(3) 0.044(3) 0.036(2) 0.009(2) 0.009(2) 0.012(2)
C26 0.038(2) 0.034(2) 0.029(2) 0.0124(19) 0.0059(19) 0.010(2)
C27 0.035(2) 0.035(2) 0.032(2) 0.0108(19) 0.0075(19) 0.014(2)
N28 0.037(2) 0.0330(19) 0.0327(19) 0.0055(16) 0.0055(16) 0.0088(16)
C29 0.045(3) 0.042(3) 0.040(2) 0.003(2) 0.000(2) 0.009(2)
C210 0.049(3) 0.050(3) 0.055(3) 0.008(2) 0.015(2) 0.030(3)
C211 0.052(3) 0.067(3) 0.047(3) 0.018(2) 0.022(2) 0.038(3)
C212 0.060(3) 0.041(3) 0.033(2) 0.014(2) 0.016(2) 0.013(2)
N1 0.062(3) 0.048(2) 0.060(3) 0.017(2) 0.018(2) 0.018(2)
O1 0.072(2) 0.083(2) 0.0449(18) 0.0337(18) 0.0119(17) 0.0244(17)
O2 0.136(3) 0.137(3) 0.096(3) 0.060(3) 0.056(3) 0.085(3)
O3 0.060(2) 0.123(3) 0.140(3) 0.036(2) 0.042(2) 0.059(3)
P1 0.0878(11) 0.0422(8) 0.0483(8) 0.0038(7) 0.0134(7) 0.0168(6)
F1 0.114(3) 0.120(3) 0.161(3) -0.008(2) 0.066(2) 0.051(2)
F2 0.145(3) 0.0741(18) 0.0516(16) 0.0169(17) 0.0195(17) 0.0215(15)
F3 0.077(2) 0.121(3) 0.171(3) 0.0052(18) 0.002(2) 0.057(2)
F4 0.312(5) 0.0632(19) 0.0377(16) -0.006(2) 0.013(2) 0.0168(15)
F5 0.146(3) 0.0507(17) 0.094(2) 0.0305(16) 0.0321(19) 0.0313(16)
F6 0.200(3) 0.0496(17) 0.083(2) 0.0221(18) -0.014(2) 0.0280(16)

loop_
_atom_type_symbol
_atom_type_description
_atom_type_scat_dispersion_real
_atom_type_scat_dispersion_imag
_atom_type_scat_source
C C 0.0033 0.0016 'International Tables Vol C Tables 4.2.6.8 and 6.1.1.4'
H H 0.0000 0.0000 'International Tables Vol C Tables 4.2.6.8 and 6.1.1.4'
Cu Cu 0.3201 1.2651 'International Tables Vol C Tables 4.2.6.8 and 6.1.1.4'
F F 0.0171 0.0103 'International Tables Vol C Tables 4.2.6.8 and 6.1.1.4'
N N 0.0061 0.0033 'International Tables Vol C Tables 4.2.6.8 and 6.1.1.4'
O O 0.0106 0.0060 'International Tables Vol C Tables 4.2.6.8 and 6.1.1.4'
P P 0.1023 0.0942 'International Tables Vol C Tables 4.2.6.8 and 6.1.1.4'

loop_
_geom_angle_atom_site_label_1
_geom_angle_atom_site_label_2
_geom_angle_atom_site_label_3
_geom_angle_site_symmetry_3
_geom_angle
_geom_angle_publ_flag
N11 Cu1 N18 . 80.03(13) y
N21 Cu1 N18 . 102.77(13) y
N28 Cu1 N18 . 126.41(11) y
N11 Cu1 N21 . 176.97(13) y
N11 Cu1 N28 . 98.32(12) y
N21 Cu1 N28 . 80.99(12) y
N11 Cu1 O1 . 88.16(11) y
N18 Cu1 O1 . 92.77(11) y
N21 Cu1 O1 . 90.55(12) y
N28 Cu1 O1 . 140.81(11) y
C12 N11 C16 . 119.2(3) n
C12 N11 Cu1 . 123.9(3) n
C16 N11 Cu1 . 116.8(3) n
N11 C12 C13 . 122.6(4) n
N11 C12 H12 . 118.7 n
C13 C12 H12 . 118.7 n
C14 C13 C12 . 118.4(4) n
C14 C13 H13 . 120.8 n
C12 C13 H13 . 120.8 n
C13 C14 C15 . 119.9(4) n
C13 C14 H14 . 120.1 n
C15 C14 H14 . 120.1 n
C14 C15 C16 . 119.6(4) n
C14 C15 H15 . 120.2 n
C16 C15 H15 . 120.2 n
N11 C16 C15 . 120.3(4) n
N11 C16 C17 . 115.0(3) n
C15 C16 C17 . 124.7(4) n
N18 C17 C112 . 121.6(4) n
N18 C17 C16 . 115.3(3) n
C112 C17 C16 . 123.1(4) n
C19 N18 C17 . 117.8(3) n
C19 N18 Cu1 . 129.3(3) n
C17 N18 Cu1 . 112.9(3) n
N18 C19 C110 . 123.8(4) n
N18 C19 H19 . 118.1 n
C110 C19 H19 . 118.1 n
C111 C110 C19 . 117.6(4) n
C111 C110 H110 . 121.2 n
C19 C110 H110 . 121.2 n
C110 C111 C112 . 119.6(4) n
C110 C111 H111 . 120.2 n
C112 C111 H111 . 120.2 n
C111 C112 C17 . 119.6(4) n
C111 C112 H112 . 120.2 n
C17 C112 H112 . 120.2 n
C22 N21 C26 . 118.7(3) n
C22 N21 Cu1 . 126.4(3) n
C26 N21 Cu1 . 114.5(2) n
N21 C22 C23 . 123.0(3) n
N21 C22 H22 . 118.5 n
C23 C22 H22 . 118.5 n
C24 C23 C22 . 118.4(4) n
C24 C23 H23 . 120.8 n
C22 C23 H23 . 120.8 n
C23 C24 C25 . 119.2(4) n
C23 C24 H24 . 120.4 n
C25 C24 H24 . 120.4 n
C24 C25 C26 . 120.1(4) n
C24 C25 H25 . 120.0 n
C26 C25 H25 . 120.0 n
N21 C26 C25 . 120.5(3) n
N21 C26 C27 . 115.4(3) n
C25 C26 C27 . 124.1(3) n
N28 C27 C212 . 121.6(3) n
N28 C27 C26 . 114.2(3) n
C212 C27 C26 . 124.1(3) n
C27 N28 C29 . 118.0(3) n
C27 N28 Cu1 . 114.2(2) n
C29 N28 Cu1 . 127.7(3) n
N28 C29 C210 . 122.8(4) n
N28 C29 H29 . 118.6 n
C210 C29 H29 . 118.6 n
C211 C210 C29 . 118.7(4) n
C211 C210 H210 . 120.6 n
C29 C210 H210 . 120.6 n
C210 C211 C212 . 119.6(4) n
C210 C211 H211 . 120.2 n
C212 C211 H211 . 120.2 n
C211 C212 C27 . 119.3(4) n
C211 C212 H212 . 120.4 n
C27 C212 H212 . 120.4 n
O3 N1 O2 . 124.1(4) n
O3 N1 O1 . 118.3(4) n
O2 N1 O1 . 117.6(4) n
N1 O1 Cu1 . 110.7(3) n
N1 O3 Cu1 1_455 159.5(3) n
F4 P1 F1 . 92.6(2) n
F4 P1 F2 . 179.0(2) n
F1 P1 F2 . 88.29(17) n
F4 P1 F5 . 90.74(15) n
F1 P1 F5 . 90.63(17) n
F2 P1 F5 . 89.75(14) n
F4 P1 F3 . 90.0(2) n
F1 P1 F3 . 177.31(19) n
F2 P1 F3 . 89.12(18) n
F5 P1 F3 . 88.61(16) n
F4 P1 F6 . 90.43(15) n
F1 P1 F6 . 90.11(18) n
F2 P1 F6 . 89.06(15) n
F5 P1 F6 . 178.58(18) n
F3 P1 F6 . 90.59(18) n

loop_
_geom_bond_atom_site_label_1
_geom_bond_atom_site_label_2
_geom_bond_site_symmetry_2
_geom_bond_distance
_geom_bond_publ_flag
Cu1 N11 . 1.979(3) y
Cu1 N18 . 2.092(3) y
Cu1 N21 . 1.980(3) y
Cu1 N28 . 2.025(3) y
Cu1 O1 . 2.148(3) y
N11 C12 . 1.328(4) n
N11 C16 . 1.347(4) n
C12 C13 . 1.372(5) n
C12 H12 . 0.930 n
C13 C14 . 1.363(5) n
C13 H13 . 0.930 n
C14 C15 . 1.364(5) n
C14 H14 . 0.930 n
C15 C16 . 1.381(5) n
C15 H15 . 0.930 n
C16 C17 . 1.474(5) n
C17 N18 . 1.347(4) n
C17 C112 . 1.376(5) n
N18 C19 . 1.325(4) n
C19 C110 . 1.385(5) n
C19 H19 . 0.930 n
C110 C111 . 1.368(5) n
C110 H110 . 0.930 n
C111 C112 . 1.368(5) n
C111 H111 . 0.930 n
C112 H112 . 0.930 n
N21 C22 . 1.328(4) n
N21 C26 . 1.349(4) n
C22 C23 . 1.372(5) n
C22 H22 . 0.930 n
C23 C24 . 1.361(5) n
C23 H23 . 0.930 n
C24 C25 . 1.372(5) n
C24 H24 . 0.930 n
C25 C26 . 1.373(4) n
C25 H25 . 0.930 n
C26 C27 . 1.465(4) n
C27 N28 . 1.343(4) n
C27 C212 . 1.376(4) n
N28 C29 . 1.346(4) n
C29 C210 . 1.367(5) n
C29 H29 . 0.930 n
C210 C211 . 1.361(5) n
C210 H210 . 0.930 n
C211 C212 . 1.371(5) n
C211 H211 . 0.930 n
C212 H212 . 0.930 n
N1 O3 . 1.209(4) n
N1 O2 . 1.211(4) n
N1 O1 . 1.254(4) n
O3 Cu1 1_455 3.457(3) n
P1 F4 . 1.541(2) n
P1 F1 . 1.560(3) n
P1 F2 . 1.569(2) n
P1 F5 . 1.573(2) n
P1 F3 . 1.574(3) n
P1 F6 . 1.576(3) n
